data_7108075
loop_
_publ_author_name
'Celedonio M. Alvarez'
'Romen Carrillo'
'Raul Garcia-Rodriguez'
'Daniel Miguel'

_publ_section_title
;
 Intramolecular carboboration of carbonyl ligands to form boroxycarbenes
;
_journal_name_full Chem.Commun.
_journal_page_first 7705
_journal_paper_doi 10.1039/c2cc33443g
_journal_volume 48
_journal_year 2012
_chemical_formula_sum 'C12 H11 Cl Mn N O9'
_chemical_formula_weight 403.61
_chemical_name_systematic
;
?
;
_space_group_IT_number 14
_symmetry_cell_setting monoclinic
_symmetry_space_group_name_Hall '-P 2ybc'
_symmetry_space_group_name_H-M 'P 1 21/c 1'
_atom_sites_solution_hydrogens geom
_atom_sites_solution_primary direct
_atom_sites_solution_secondary difmap
_audit_creation_method SHELXL-97
_cell_angle_alpha 90.00
_cell_angle_beta 94.292(4)
_cell_angle_gamma 90.00
_cell_formula_units_Z 4
_cell_length_a 14.101(2)
_cell_length_b 9.0131(15)
_cell_length_c 13.155(2)
_cell_measurement_reflns_used 814
_cell_measurement_temperature 298(2)
_cell_measurement_theta_max 22.729
_cell_measurement_theta_min 2.684
_cell_volume 1667.2(4)
_computing_cell_refinement 'Bruker SMART'
_computing_data_collection 'Bruker SMART'
_computing_data_reduction 'Bruker SHELXTL'
_computing_molecular_graphics 'Bruker SHELXTL'
_computing_publication_material 'Bruker SHELXTL'
_computing_structure_refinement 'SHELXL-97 (Sheldrick, 1997)'
_computing_structure_solution 'SHELXS-97 (Sheldrick, 1990)'
_diffrn_ambient_temperature 298(2)
_diffrn_measured_fraction_theta_full 0.998
_diffrn_measured_fraction_theta_max 0.998
_diffrn_measurement_device_type 'CCD area detector'
_diffrn_measurement_method 'phi and omega scans'
_diffrn_radiation_monochromator graphite
_diffrn_radiation_source 'fine-focus sealed tube'
_diffrn_radiation_type MoK\a
_diffrn_radiation_wavelength 0.71073
_diffrn_reflns_av_R_equivalents 0.0738
_diffrn_reflns_av_sigmaI/netI 0.0835
_diffrn_reflns_limit_h_max 18
_diffrn_reflns_limit_h_min -18
_diffrn_reflns_limit_k_max 12
_diffrn_reflns_limit_k_min -12
_diffrn_reflns_limit_l_max 17
_diffrn_reflns_limit_l_min -17
_diffrn_reflns_number 16251
_diffrn_reflns_theta_full 28.31
_diffrn_reflns_theta_max 28.31
_diffrn_reflns_theta_min 1.45
_exptl_absorpt_coefficient_mu 0.997
_exptl_absorpt_correction_T_max 1.000000
_exptl_absorpt_correction_T_min 0.636362
_exptl_absorpt_correction_type multi-scan
_exptl_absorpt_process_details SADABS
_exptl_crystal_colour YELLOW
_exptl_crystal_density_diffrn 1.608
_exptl_crystal_density_method 'not measured'
_exptl_crystal_description PRISM
_exptl_crystal_F_000 816
_exptl_crystal_size_max 0.32
_exptl_crystal_size_mid 0.08
_exptl_crystal_size_min 0.07
_refine_diff_density_max 0.430
_refine_diff_density_min -0.285
_refine_diff_density_rms 0.073
_refine_ls_extinction_method none
_refine_ls_goodness_of_fit_ref 0.939
_refine_ls_hydrogen_treatment mixed
_refine_ls_matrix_type full
_refine_ls_number_parameters 222
_refine_ls_number_reflns 4135
_refine_ls_number_restraints 0
_refine_ls_restrained_S_all 0.939
_refine_ls_R_factor_all 0.1316
_refine_ls_R_factor_gt 0.0511
_refine_ls_shift/su_max 0.000
_refine_ls_shift/su_mean 0.000
_refine_ls_structure_factor_coef Fsqd
_refine_ls_weighting_details 'calc w=1/[\s^2^(Fo^2^)+(0.0621P)^2^+0.0000P] where P=(Fo^2^+2Fc^2^)/3'
_refine_ls_weighting_scheme calc
_refine_ls_wR_factor_gt 0.1064
_refine_ls_wR_factor_ref 0.1387
_reflns_number_gt 2024
_reflns_number_total 4135
_reflns_threshold_expression >2sigma(I)
_cod_data_source_file c2cc33443g.txt
_cod_data_source_block Compound_3(ClO4)_rg518a
_cod_original_cell_volume 1667.3(5)
_cod_original_sg_symbol_H-M P2(1)/c
_cod_database_code 7108075

loop_
_symmetry_equiv_pos_as_xyz
'x, y, z'
'-x, y+1/2, -z+1/2'
'-x, -y, -z'
'x, -y-1/2, z-1/2'

loop_
_atom_site_label
_atom_site_type_symbol
_atom_site_fract_x
_atom_site_fract_y
_atom_site_fract_z
_atom_site_U_iso_or_equiv
_atom_site_adp_type
_atom_site_occupancy
_atom_site_symmetry_multiplicity
_atom_site_calc_flag
_atom_site_refinement_flags
Mn1 Mn 0.35672(4) 0.20363(6) 0.19624(4) 0.0409(2) Uani 1 1 d .
N1 N 0.2669(2) 0.1291(3) 0.0788(2) 0.0424(7) Uani 1 1 d .
C1 C 0.4251(3) 0.2759(5) 0.3071(3) 0.0550(11) Uani 1 1 d .
O1 O 0.4706(2) 0.3119(4) 0.3782(3) 0.0888(11) Uani 1 1 d .
C2 C 0.4665(3) 0.1711(4) 0.1379(3) 0.0519(10) Uani 1 1 d .
O2 O 0.5371(2) 0.1485(4) 0.1033(3) 0.0759(10) Uani 1 1 d .
C3 C 0.3677(3) 0.0233(5) 0.2531(3) 0.0558(11) Uani 1 1 d .
O3 O 0.3794(3) -0.0914(4) 0.2886(3) 0.0959(13) Uani 1 1 d .
O4 O 0.22812(18) 0.2577(3) 0.24785(19) 0.0419(6) Uani 1 1 d .
H4 H 0.206(3) 0.185(5) 0.285(3) 0.072(15) Uiso 1 1 d .
O5 O 0.34247(19) 0.4105(3) 0.12963(19) 0.0500(7) Uani 1 1 d .
C11 C 0.2861(3) 0.0305(4) 0.0064(3) 0.0513(10) Uani 1 1 d .
H11 H 0.3476 -0.0069 0.0064 0.062 Uiso 1 1 calc R
C12 C 0.2198(4) -0.0172(5) -0.0669(3) 0.0622(12) Uani 1 1 d .
H12 H 0.2358 -0.0863 -0.1152 0.075 Uiso 1 1 calc R
C13 C 0.1293(4) 0.0379(5) -0.0685(3) 0.0630(12) Uani 1 1 d .
H13 H 0.0829 0.0072 -0.1180 0.076 Uiso 1 1 calc R
C14 C 0.1080(3) 0.1409(5) 0.0054(3) 0.0574(11) Uani 1 1 d .
H14 H 0.0472 0.1808 0.0054 0.069 Uiso 1 1 calc R
C15 C 0.1779(3) 0.1828(4) 0.0782(3) 0.0406(9) Uani 1 1 d .
C16 C 0.1614(3) 0.2893(4) 0.1628(3) 0.0450(9) Uani 1 1 d .
H16 H 0.0967 0.2757 0.1837 0.054 Uiso 1 1 calc R
C17 C 0.1744(3) 0.4508(4) 0.1322(3) 0.0489(10) Uani 1 1 d .
H17A H 0.1336 0.4704 0.0710 0.059 Uiso 1 1 calc R
H17B H 0.1533 0.5139 0.1858 0.059 Uiso 1 1 calc R
C18 C 0.2733(3) 0.4928(4) 0.1130(3) 0.0511(10) Uani 1 1 d .
C19 C 0.2881(4) 0.6461(5) 0.0734(4) 0.0750(14) Uani 1 1 d .
H19A H 0.3547 0.6624 0.0674 0.113 Uiso 1 1 calc R
H19B H 0.2648 0.7173 0.1197 0.113 Uiso 1 1 calc R
H19C H 0.2543 0.6568 0.0077 0.113 Uiso 1 1 calc R
Cl11 Cl 0.10917(8) -0.06872(14) 0.32249(9) 0.0674(4) Uani 1 1 d .
O11 O 0.0702(3) -0.1445(5) 0.4021(3) 0.1292(17) Uani 1 1 d .
O12 O 0.0398(3) 0.0021(6) 0.2621(4) 0.1356(18) Uani 1 1 d .
O13 O 0.1760(2) 0.0381(4) 0.3661(2) 0.0774(10) Uani 1 1 d .
O14 O 0.1583(4) -0.1681(7) 0.2654(5) 0.180(3) Uani 1 1 d .

loop_
_atom_site_aniso_label
_atom_site_aniso_U_11
_atom_site_aniso_U_22
_atom_site_aniso_U_33
_atom_site_aniso_U_23
_atom_site_aniso_U_13
_atom_site_aniso_U_12
Mn1 0.0354(3) 0.0417(3) 0.0459(3) -0.0007(3) 0.0062(2) 0.0023(3)
N1 0.0471(19) 0.0374(17) 0.0439(18) 0.0002(14) 0.0117(15) -0.0018(15)
C1 0.049(3) 0.059(3) 0.057(3) -0.002(2) 0.008(2) 0.006(2)
O1 0.079(2) 0.117(3) 0.068(2) -0.025(2) -0.013(2) 0.000(2)
C2 0.048(2) 0.051(3) 0.057(3) -0.011(2) 0.005(2) -0.007(2)
O2 0.0489(19) 0.086(2) 0.096(2) -0.0261(19) 0.0271(18) -0.0036(17)
C3 0.043(2) 0.062(3) 0.064(3) 0.009(2) 0.013(2) 0.010(2)
O3 0.083(3) 0.072(3) 0.136(3) 0.049(2) 0.030(2) 0.027(2)
O4 0.0408(15) 0.0453(16) 0.0404(15) 0.0028(12) 0.0076(12) 0.0030(12)
O5 0.0523(17) 0.0415(16) 0.0565(17) 0.0010(13) 0.0066(14) -0.0040(13)
C11 0.057(3) 0.043(2) 0.055(3) -0.001(2) 0.013(2) -0.003(2)
C12 0.085(4) 0.052(3) 0.050(3) -0.008(2) 0.010(3) -0.014(3)
C13 0.070(3) 0.066(3) 0.051(3) 0.004(2) -0.010(2) -0.026(3)
C14 0.050(3) 0.060(3) 0.061(3) 0.007(2) -0.001(2) -0.008(2)
C15 0.039(2) 0.039(2) 0.043(2) 0.0069(17) 0.0042(17) -0.0024(17)
C16 0.036(2) 0.046(2) 0.053(2) 0.0063(19) 0.0058(18) 0.0038(18)
C17 0.054(3) 0.041(2) 0.052(2) 0.0013(18) 0.004(2) 0.0122(19)
C18 0.065(3) 0.040(2) 0.047(2) -0.0026(18) 0.000(2) -0.003(2)
C19 0.093(4) 0.041(2) 0.089(4) 0.009(2) -0.006(3) -0.008(3)
Cl11 0.0556(7) 0.0719(8) 0.0739(8) 0.0161(7) -0.0004(6) -0.0123(6)
O11 0.101(3) 0.160(4) 0.123(3) 0.065(3) -0.012(3) -0.070(3)
O12 0.106(3) 0.150(4) 0.142(4) 0.072(3) -0.051(3) -0.019(3)
O13 0.076(2) 0.086(2) 0.070(2) 0.0164(18) 0.0027(18) -0.0309(19)
O14 0.181(5) 0.161(5) 0.203(6) -0.097(4) 0.050(5) -0.009(4)

loop_
_atom_type_symbol
_atom_type_description
_atom_type_scat_dispersion_real
_atom_type_scat_dispersion_imag
_atom_type_scat_source
C C 0.0033 0.0016 'International Tables Vol C Tables 4.2.6.8 and 6.1.1.4'
H H 0.0000 0.0000 'International Tables Vol C Tables 4.2.6.8 and 6.1.1.4'
N N 0.0061 0.0033 'International Tables Vol C Tables 4.2.6.8 and 6.1.1.4'
O O 0.0106 0.0060 'International Tables Vol C Tables 4.2.6.8 and 6.1.1.4'
Cl Cl 0.1484 0.1585 'International Tables Vol C Tables 4.2.6.8 and 6.1.1.4'
Mn Mn 0.3368 0.7283 'International Tables Vol C Tables 4.2.6.8 and 6.1.1.4'

loop_
_geom_angle_atom_site_label_1
_geom_angle_atom_site_label_2
_geom_angle_atom_site_label_3
_geom_angle
C3 Mn1 C2 88.84(18)
C3 Mn1 C1 88.0(2)
C2 Mn1 C1 88.79(18)
C3 Mn1 N1 92.67(17)
C2 Mn1 N1 97.37(15)
C1 Mn1 N1 173.81(15)
C3 Mn1 O4 97.40(15)
C2 Mn1 O4 173.01(16)
C1 Mn1 O4 94.55(14)
N1 Mn1 O4 79.26(11)
C3 Mn1 O5 179.24(16)
C2 Mn1 O5 91.48(15)
C1 Mn1 O5 92.65(16)
N1 Mn1 O5 86.60(11)
O4 Mn1 O5 82.24(11)
C15 N1 C11 118.1(3)
C15 N1 Mn1 114.4(2)
C11 N1 Mn1 127.5(3)
O1 C1 Mn1 175.3(4)
O2 C2 Mn1 178.1(4)
O3 C3 Mn1 176.6(4)
C16 O4 Mn1 109.6(2)
C18 O5 Mn1 132.1(3)
N1 C11 C12 123.1(4)
C11 C12 C13 119.1(4)
C12 C13 C14 118.8(4)
C15 C14 C13 119.2(4)
N1 C15 C14 121.7(4)
N1 C15 C16 115.0(3)
C14 C15 C16 123.3(4)
O4 C16 C15 108.8(3)
O4 C16 C17 108.1(3)
C15 C16 C17 112.7(3)
C18 C17 C16 115.0(3)
O5 C18 C17 123.8(4)
O5 C18 C19 119.2(4)
C17 C18 C19 116.9(4)
O12 Cl11 O14 110.5(4)
O12 Cl11 O11 111.0(3)
O14 Cl11 O11 109.3(4)
O12 Cl11 O13 109.7(3)
O14 Cl11 O13 108.0(3)
O11 Cl11 O13 108.2(2)

loop_
_geom_bond_atom_site_label_1
_geom_bond_atom_site_label_2
_geom_bond_distance
Mn1 C3 1.791(5)
Mn1 C2 1.802(5)
Mn1 C1 1.808(5)
Mn1 N1 2.037(3)
Mn1 O4 2.042(3)
Mn1 O5 2.063(3)
N1 C15 1.345(5)
N1 C11 1.345(5)
C1 O1 1.142(5)
C2 O2 1.143(4)
C3 O3 1.141(5)
O4 C16 1.435(4)
O5 C18 1.233(5)
C11 C12 1.362(6)
C12 C13 1.367(7)
C13 C14 1.393(6)
C14 C15 1.375(5)
C15 C16 1.502(5)
C16 C17 1.525(5)
C17 C18 1.485(6)
C18 C19 1.496(6)
Cl11 O12 1.370(4)
Cl11 O14 1.388(5)
Cl11 O11 1.397(4)
Cl11 O13 1.437(3)
